data_4106576
loop_
_publ_author_name
'Thomas R. Dugan'
'Xianru Sun'
'Elena V. Rybak-Akimova'
'Olayinka Olatunji-Ojo'
'Thomas R. Cundari'
'Patrick L. Holland'

_publ_section_title
;
 A Masked Two-Coordinate Cobalt(I) Complex That Activates C-F Bonds
;
_journal_name_full 'Journal of the American Chemical Society'
_journal_page_first 12418
_journal_page_last 12421
_journal_paper_doi 10.1021/ja2052914
_journal_volume 133
_journal_year 2011
_chemical_formula_moiety 'C53 H68 Co N2 P, 0.5(C4 H10 O)'
_chemical_formula_sum 'C55 H73 Co N2 O0.5 P'
_chemical_formula_weight 860.05
_chemical_name_common L(tBu)Co(PPh3)
_chemical_name_systematic
; 
 ? 
;
_space_group_IT_number 14
_symmetry_cell_setting monoclinic
_symmetry_space_group_name_Hall '-P 2ybc'
_symmetry_space_group_name_H-M 'P 1 21/c 1'
_atom_sites_solution_hydrogens geom
_atom_sites_solution_primary direct
_atom_sites_solution_secondary difmap
_audit_creation_method SHELXL-97
_cell_angle_alpha 90.00
_cell_angle_beta 96.280(2)
_cell_angle_gamma 90.00
_cell_formula_units_Z 4
_cell_length_a 21.782(2)
_cell_length_b 12.8292(11)
_cell_length_c 17.2050(15)
_cell_measurement_reflns_used 3958
_cell_measurement_temperature 100.0(1)
_cell_measurement_theta_max 27.10
_cell_measurement_theta_min 2.82
_cell_volume 4779.0(7)
_computing_cell_refinement 'SAINT (Bruker 2009)'
_computing_data_collection 'APEX2 (Bruker 2010)'
_computing_data_reduction 'SAINT (Bruker 2009)'
_computing_molecular_graphics 'SHELXTL (Sheldrick, 2008)'
_computing_publication_material 'SHELXTL (Sheldrick, 2008)'
_computing_structure_refinement 'SHELXL-97 (Sheldrick, 2008)'
_computing_structure_solution 'SIR-97 (Altomare et al., 1999)'
_diffrn_ambient_temperature 100.0(1)
_diffrn_measured_fraction_theta_full 0.999
_diffrn_measured_fraction_theta_max 0.999
_diffrn_measurement_device_type 'Bruker SMART APEX II CCD Platform'
_diffrn_measurement_method 'area detector, \w scans per \f'
_diffrn_radiation_monochromator graphite
_diffrn_radiation_source 'fine-focus sealed tube'
_diffrn_radiation_type MoK\a
_diffrn_radiation_wavelength 0.71073
_diffrn_reflns_av_R_equivalents 0.1256
_diffrn_reflns_av_sigmaI/netI 0.0739
_diffrn_reflns_limit_h_max 32
_diffrn_reflns_limit_h_min -32
_diffrn_reflns_limit_k_max 18
_diffrn_reflns_limit_k_min -18
_diffrn_reflns_limit_l_max 25
_diffrn_reflns_limit_l_min -25
_diffrn_reflns_number 115061
_diffrn_reflns_theta_full 31.51
_diffrn_reflns_theta_max 31.51
_diffrn_reflns_theta_min 1.85
_diffrn_standards_number 0
_exptl_absorpt_coefficient_mu 0.431
_exptl_absorpt_correction_T_max 0.9581
_exptl_absorpt_correction_T_min 0.9111
_exptl_absorpt_correction_type multi-scan
_exptl_absorpt_process_details 'SADABS (Sheldrick, 2008)'
_exptl_crystal_colour red
_exptl_crystal_density_diffrn 1.195
_exptl_crystal_description block
_exptl_crystal_F_000 1852
_exptl_crystal_size_max 0.22
_exptl_crystal_size_mid 0.20
_exptl_crystal_size_min 0.10
_refine_diff_density_max 0.595
_refine_diff_density_min -0.469
_refine_diff_density_rms 0.075
_refine_ls_extinction_method none
_refine_ls_goodness_of_fit_ref 1.027
_refine_ls_hydrogen_treatment constr
_refine_ls_matrix_type full
_refine_ls_number_parameters 555
_refine_ls_number_reflns 15877
_refine_ls_number_restraints 7
_refine_ls_restrained_S_all 1.027
_refine_ls_R_factor_all 0.1032
_refine_ls_R_factor_gt 0.0622
_refine_ls_shift/su_max 0.003
_refine_ls_shift/su_mean 0.000
_refine_ls_structure_factor_coef Fsqd
_refine_ls_weighting_details 'calc w=1/[\s^2^(Fo^2^)+(0.0501P)^2^+2.9778P] where P=(Fo^2^+2Fc^2^)/3'
_refine_ls_weighting_scheme calc
_refine_ls_wR_factor_gt 0.1264
_refine_ls_wR_factor_ref 0.1462
_reflns_number_gt 10457
_reflns_number_total 15877
_reflns_threshold_expression >2sigma(I)
_cod_data_source_file ja2052914_si_002_3.cif
_cod_data_source_block L(tBu)Co(PPh3)
_cod_original_cell_volume 4779.1(7)
_cod_database_code 4106576

loop_
_symmetry_equiv_pos_as_xyz
'x, y, z'
'-x, y+1/2, -z+1/2'
'-x, -y, -z'
'x, -y-1/2, z-1/2'

loop_
_atom_site_label
_atom_site_type_symbol
_atom_site_fract_x
_atom_site_fract_y
_atom_site_fract_z
_atom_site_U_iso_or_equiv
_atom_site_adp_type
_atom_site_occupancy
_atom_site_symmetry_multiplicity
_atom_site_calc_flag
_atom_site_refinement_flags
_atom_site_disorder_assembly
_atom_site_disorder_group
Co1 Co 0.736588(13) -0.02671(2) 0.721085(17) 0.01910(7) Uani 1 1 d . . .
N11 N 0.76955(8) -0.16584(13) 0.75734(10) 0.0191(3) Uani 1 1 d . . .
N21 N 0.80775(8) 0.01837(13) 0.67021(11) 0.0208(3) Uani 1 1 d . . .
C11 C 0.85836(10) -0.30395(17) 0.77054(13) 0.0241(4) Uani 1 1 d . . .
C21 C 0.82375(10) -0.20170(16) 0.73853(12) 0.0201(4) Uani 1 1 d . . .
C31 C 0.85964(10) -0.14451(16) 0.69013(13) 0.0226(4) Uani 1 1 d . . .
H31A H 0.8930 -0.1833 0.6736 0.027 Uiso 1 1 calc R . .
C41 C 0.85632(9) -0.04197(16) 0.66121(13) 0.0213(4) Uani 1 1 d . . .
C51 C 0.91372(10) -0.01157(18) 0.61817(14) 0.0263(5) Uani 1 1 d . . .
C61 C 0.87941(11) -0.36952(18) 0.70305(14) 0.0281(5) Uani 1 1 d . . .
H61A H 0.9029 -0.4300 0.7246 0.042 Uiso 1 1 calc R . .
H61B H 0.9055 -0.3268 0.6727 0.042 Uiso 1 1 calc R . .
H61C H 0.8431 -0.3934 0.6690 0.042 Uiso 1 1 calc R . .
C71 C 0.91642(11) -0.2682(2) 0.82270(15) 0.0337(5) Uani 1 1 d . . .
H71A H 0.9366 -0.3288 0.8492 0.051 Uiso 1 1 calc R . .
H71B H 0.9046 -0.2187 0.8618 0.051 Uiso 1 1 calc R . .
H71C H 0.9450 -0.2345 0.7904 0.051 Uiso 1 1 calc R . .
C81 C 0.82438(11) -0.38240(18) 0.81831(14) 0.0295(5) Uani 1 1 d . . .
H81A H 0.8508 -0.4433 0.8308 0.044 Uiso 1 1 calc R . .
H81B H 0.7860 -0.4045 0.7877 0.044 Uiso 1 1 calc R . .
H81C H 0.8147 -0.3494 0.8669 0.044 Uiso 1 1 calc R . .
C91 C 0.91499(13) -0.0848(2) 0.54768(16) 0.0395(6) Uani 1 1 d . . .
H91A H 0.9493 -0.0653 0.5182 0.059 Uiso 1 1 calc R . .
H91B H 0.8760 -0.0789 0.5138 0.059 Uiso 1 1 calc R . .
H91C H 0.9206 -0.1568 0.5661 0.059 Uiso 1 1 calc R . .
C101 C 0.91705(11) 0.10045(18) 0.58703(15) 0.0284(5) Uani 1 1 d . . .
H10A H 0.9541 0.1082 0.5599 0.043 Uiso 1 1 calc R . .
H10B H 0.9189 0.1496 0.6308 0.043 Uiso 1 1 calc R . .
H10C H 0.8803 0.1149 0.5505 0.043 Uiso 1 1 calc R . .
C111 C 0.97353(11) -0.0271(2) 0.67412(18) 0.0376(6) Uani 1 1 d . . .
H11A H 1.0094 -0.0104 0.6466 0.056 Uiso 1 1 calc R . .
H11B H 0.9762 -0.0998 0.6917 0.056 Uiso 1 1 calc R . .
H11C H 0.9729 0.0189 0.7195 0.056 Uiso 1 1 calc R . .
C12 C 0.73575(10) -0.21932(15) 0.81169(13) 0.0212(4) Uani 1 1 d . . .
C22 C 0.74912(11) -0.20095(17) 0.89237(13) 0.0253(5) Uani 1 1 d . . .
C32 C 0.71879(13) -0.26019(19) 0.94434(15) 0.0331(5) Uani 1 1 d . . .
H32A H 0.7283 -0.2498 0.9990 0.040 Uiso 1 1 calc R . .
C42 C 0.67529(13) -0.33364(18) 0.91774(16) 0.0362(6) Uani 1 1 d . . .
H42A H 0.6570 -0.3766 0.9539 0.043 Uiso 1 1 calc R . .
C52 C 0.65834(11) -0.34465(17) 0.83817(15) 0.0307(5) Uani 1 1 d . . .
H52A H 0.6267 -0.3927 0.8203 0.037 Uiso 1 1 calc R . .
C62 C 0.68688(10) -0.28650(16) 0.78376(14) 0.0232(4) Uani 1 1 d . . .
C72 C 0.79498(11) -0.11810(18) 0.92474(13) 0.0278(5) Uani 1 1 d . . .
H72A H 0.8184 -0.0935 0.8814 0.033 Uiso 1 1 calc R . .
C82 C 0.76025(13) -0.02554(19) 0.95439(16) 0.0368(6) Uani 1 1 d . . .
H82A H 0.7338 0.0057 0.9108 0.055 Uiso 1 1 calc R . .
H82B H 0.7899 0.0265 0.9770 0.055 Uiso 1 1 calc R . .
H82C H 0.7347 -0.0493 0.9944 0.055 Uiso 1 1 calc R . .
C92 C 0.84127(15) -0.1591(2) 0.99091(16) 0.0472(7) Uani 1 1 d . . .
H92A H 0.8713 -0.1043 1.0074 0.071 Uiso 1 1 calc R . .
H92B H 0.8629 -0.2197 0.9725 0.071 Uiso 1 1 calc R . .
H92C H 0.8193 -0.1795 1.0353 0.071 Uiso 1 1 calc R . .
C102 C 0.66482(10) -0.29423(16) 0.69730(14) 0.0245(4) Uani 1 1 d . . .
H10D H 0.6711 -0.2241 0.6741 0.029 Uiso 1 1 calc R . .
C112 C 0.70175(11) -0.37188(18) 0.65414(14) 0.0286(5) Uani 1 1 d . . .
H11D H 0.7448 -0.3487 0.6567 0.043 Uiso 1 1 calc R . .
H11E H 0.6841 -0.3762 0.5993 0.043 Uiso 1 1 calc R . .
H11F H 0.7001 -0.4407 0.6786 0.043 Uiso 1 1 calc R . .
C122 C 0.59566(11) -0.31876(18) 0.68170(17) 0.0331(6) Uani 1 1 d . . .
H12A H 0.5824 -0.3122 0.6256 0.050 Uiso 1 1 calc R . .
H12B H 0.5723 -0.2697 0.7107 0.050 Uiso 1 1 calc R . .
H12C H 0.5881 -0.3900 0.6988 0.050 Uiso 1 1 calc R . .
C13 C 0.80457(10) 0.12795(16) 0.65394(13) 0.0234(4) Uani 1 1 d . . .
C23 C 0.76841(10) 0.16466(17) 0.58662(14) 0.0250(4) Uani 1 1 d . . .
C33 C 0.76438(12) 0.27225(18) 0.57469(16) 0.0331(5) Uani 1 1 d . . .
H33A H 0.7410 0.2981 0.5289 0.040 Uiso 1 1 calc R . .
C43 C 0.79326(14) 0.34150(19) 0.62725(17) 0.0402(6) Uani 1 1 d . . .
H43A H 0.7900 0.4143 0.6176 0.048 Uiso 1 1 calc R . .
C53 C 0.82703(13) 0.30492(19) 0.69424(17) 0.0391(6) Uani 1 1 d . . .
H53A H 0.8462 0.3533 0.7310 0.047 Uiso 1 1 calc R . .
C63 C 0.83354(11) 0.19861(18) 0.70903(15) 0.0298(5) Uani 1 1 d . . .
C73 C 0.73549(11) 0.09148(18) 0.52669(14) 0.0267(5) Uani 1 1 d . . .
H73A H 0.7353 0.0204 0.5505 0.032 Uiso 1 1 calc R . .
C83 C 0.66857(11) 0.1239(2) 0.50397(16) 0.0345(5) Uani 1 1 d . . .
H83A H 0.6481 0.1344 0.5513 0.052 Uiso 1 1 calc R . .
H83B H 0.6471 0.0691 0.4719 0.052 Uiso 1 1 calc R . .
H83C H 0.6675 0.1890 0.4740 0.052 Uiso 1 1 calc R . .
C93 C 0.76746(14) 0.0838(3) 0.45189(18) 0.0481(7) Uani 1 1 d . . .
H93A H 0.8093 0.0560 0.4646 0.072 Uiso 1 1 calc R . .
H93B H 0.7698 0.1532 0.4286 0.072 Uiso 1 1 calc R . .
H93C H 0.7438 0.0372 0.4147 0.072 Uiso 1 1 calc R . .
C103 C 0.87183(12) 0.1606(2) 0.78256(16) 0.0366(6) Uani 1 1 d . . .
H10E H 0.8865 0.0888 0.7713 0.044 Uiso 1 1 calc R . .
C113 C 0.92898(17) 0.2260(3) 0.8067(2) 0.0698(12) Uani 1 1 d . . .
H11G H 0.9534 0.2327 0.7624 0.105 Uiso 1 1 calc R . .
H11H H 0.9539 0.1920 0.8504 0.105 Uiso 1 1 calc R . .
H11I H 0.9164 0.2953 0.8229 0.105 Uiso 1 1 calc R . .
C123 C 0.83293(16) 0.1510(3) 0.84890(19) 0.0602(9) Uani 1 1 d . . .
H12D H 0.7973 0.1063 0.8331 0.090 Uiso 1 1 calc R . .
H12E H 0.8185 0.2203 0.8627 0.090 Uiso 1 1 calc R . .
H12F H 0.8576 0.1203 0.8943 0.090 Uiso 1 1 calc R . .
P1 P 0.64079(2) 0.01705(4) 0.73970(3) 0.01912(11) Uani 1 1 d . . .
C14 C 0.57887(10) -0.04579(16) 0.67564(13) 0.0213(4) Uani 1 1 d . . .
C24 C 0.59176(10) -0.07339(16) 0.60064(13) 0.0237(4) Uani 1 1 d . . .
H24A H 0.6324 -0.0646 0.5865 0.028 Uiso 1 1 calc R . .
C34 C 0.54620(11) -0.11324(18) 0.54668(14) 0.0289(5) Uani 1 1 d . . .
H34A H 0.5554 -0.1299 0.4954 0.035 Uiso 1 1 calc R . .
C44 C 0.48726(11) -0.12899(19) 0.56717(15) 0.0313(5) Uani 1 1 d . . .
H44A H 0.4560 -0.1571 0.5302 0.038 Uiso 1 1 calc R . .
C54 C 0.47388(11) -0.10370(19) 0.64162(15) 0.0307(5) Uani 1 1 d . . .
H54A H 0.4335 -0.1154 0.6559 0.037 Uiso 1 1 calc R . .
C64 C 0.51928(10) -0.06120(17) 0.69568(14) 0.0260(5) Uani 1 1 d . . .
H64A H 0.5096 -0.0427 0.7464 0.031 Uiso 1 1 calc R . .
C74 C 0.62667(10) 0.15494(16) 0.71456(13) 0.0226(4) Uani 1 1 d . . .
C84 C 0.67278(11) 0.22659(18) 0.73853(15) 0.0302(5) Uani 1 1 d . . .
H84A H 0.7106 0.2031 0.7655 0.036 Uiso 1 1 calc R . .
C94 C 0.66397(13) 0.33193(18) 0.72344(17) 0.0367(6) Uani 1 1 d . . .
H94A H 0.6953 0.3805 0.7411 0.044 Uiso 1 1 calc R . .
C104 C 0.60961(13) 0.36623(19) 0.68276(17) 0.0381(6) Uani 1 1 d . . .
H10F H 0.6038 0.4383 0.6716 0.046 Uiso 1 1 calc R . .
C114 C 0.56387(13) 0.29616(19) 0.65840(16) 0.0357(6) Uani 1 1 d . . .
H11J H 0.5265 0.3201 0.6303 0.043 Uiso 1 1 calc R . .
C124 C 0.57175(11) 0.19058(18) 0.67448(14) 0.0278(5) Uani 1 1 d . . .
H12G H 0.5396 0.1427 0.6581 0.033 Uiso 1 1 calc R . .
C134 C 0.61180(10) 0.01098(16) 0.83587(13) 0.0219(4) Uani 1 1 d . . .
C144 C 0.60004(13) 0.09925(18) 0.87855(15) 0.0357(6) Uani 1 1 d . . .
H14A H 0.6036 0.1663 0.8561 0.043 Uiso 1 1 calc R . .
C154 C 0.58321(16) 0.0903(2) 0.95362(17) 0.0467(8) Uani 1 1 d . . .
H15A H 0.5760 0.1512 0.9827 0.056 Uiso 1 1 calc R . .
C164 C 0.57683(13) -0.00667(19) 0.98639(15) 0.0349(6) Uani 1 1 d . . .
H16A H 0.5648 -0.0126 1.0376 0.042 Uiso 1 1 calc R . .
C174 C 0.58793(11) -0.09469(18) 0.94459(14) 0.0274(5) Uani 1 1 d . . .
H17A H 0.5834 -0.1615 0.9670 0.033 Uiso 1 1 calc R . .
C184 C 0.60555(10) -0.08648(17) 0.87034(14) 0.0253(4) Uani 1 1 d . . .
H18A H 0.6135 -0.1478 0.8422 0.030 Uiso 1 1 calc R . .
C15 C 1.0453(10) -0.1092(14) 0.9195(8) 0.092(4) Uani 0.50 1 d PD A -1
H15B H 1.0498 -0.1221 0.8642 0.138 Uiso 0.50 1 calc PR A -1
H15C H 1.0262 -0.1700 0.9416 0.138 Uiso 0.50 1 calc PR A -1
H15D H 1.0862 -0.0971 0.9481 0.138 Uiso 0.50 1 calc PR A -1
C25 C 1.0050(4) -0.0141(7) 0.9266(4) 0.0842(16) Uani 0.50 1 d PD A -1
H25A H 1.0226 0.0483 0.9035 0.101 Uiso 0.50 1 calc PR A -1
H25B H 0.9625 -0.0257 0.9013 0.101 Uiso 0.50 1 calc PR A -1
O1 O 1.0060(5) -0.0040(9) 1.0106(4) 0.0842(16) Uani 0.50 1 d PD A -1
C35 C 0.9736(4) 0.0916(7) 1.0240(4) 0.0842(16) Uani 0.50 1 d PD A -1
H35A H 0.9328 0.0943 0.9925 0.101 Uiso 0.50 1 calc PR A -1
H35B H 0.9980 0.1536 1.0124 0.101 Uiso 0.50 1 calc PR A -1
C45 C 0.9673(10) 0.0825(16) 1.1099(6) 0.092(4) Uani 0.50 1 d PD A -1
H45A H 0.9464 0.1445 1.1274 0.138 Uiso 0.50 1 calc PR A -1
H45B H 1.0084 0.0767 1.1391 0.138 Uiso 0.50 1 calc PR A -1
H45C H 0.9431 0.0203 1.1193 0.138 Uiso 0.50 1 calc PR A -1

loop_
_atom_site_aniso_label
_atom_site_aniso_U_11
_atom_site_aniso_U_22
_atom_site_aniso_U_33
_atom_site_aniso_U_23
_atom_site_aniso_U_13
_atom_site_aniso_U_12
Co1 0.02028(14) 0.01520(13) 0.02259(15) 0.00043(11) 0.00574(10) -0.00057(11)
N11 0.0225(8) 0.0158(8) 0.0194(9) 0.0013(6) 0.0037(7) -0.0010(6)
N21 0.0214(8) 0.0179(8) 0.0239(9) -0.0001(7) 0.0059(7) -0.0022(7)
C11 0.0249(10) 0.0237(10) 0.0236(11) 0.0035(8) 0.0022(9) 0.0060(8)
C21 0.0237(10) 0.0172(9) 0.0192(10) 0.0003(8) 0.0011(8) -0.0009(8)
C31 0.0203(10) 0.0212(10) 0.0266(11) -0.0001(8) 0.0041(8) 0.0016(8)
C41 0.0195(9) 0.0230(10) 0.0218(10) -0.0012(8) 0.0034(8) -0.0032(8)
C51 0.0220(10) 0.0254(11) 0.0333(12) -0.0007(9) 0.0107(9) -0.0018(8)
C61 0.0308(12) 0.0239(10) 0.0302(12) 0.0013(9) 0.0056(10) 0.0079(9)
C71 0.0301(12) 0.0357(13) 0.0333(13) 0.0046(11) -0.0058(10) 0.0052(10)
C81 0.0359(13) 0.0229(10) 0.0304(12) 0.0070(9) 0.0067(10) 0.0095(9)
C91 0.0493(16) 0.0315(13) 0.0423(16) -0.0043(11) 0.0254(13) -0.0077(12)
C101 0.0248(11) 0.0289(11) 0.0333(13) 0.0034(10) 0.0107(9) -0.0037(9)
C111 0.0212(11) 0.0354(13) 0.0565(17) 0.0077(13) 0.0055(11) -0.0014(10)
C12 0.0266(10) 0.0145(9) 0.0237(11) 0.0025(8) 0.0085(8) 0.0034(8)
C22 0.0340(12) 0.0202(10) 0.0224(11) 0.0024(8) 0.0066(9) 0.0060(9)
C32 0.0513(16) 0.0273(12) 0.0233(12) 0.0046(9) 0.0151(11) 0.0078(11)
C42 0.0530(16) 0.0221(11) 0.0381(14) 0.0082(10) 0.0261(12) 0.0042(11)
C52 0.0352(13) 0.0179(10) 0.0421(15) 0.0019(10) 0.0179(11) -0.0004(9)
C62 0.0265(11) 0.0148(9) 0.0298(12) -0.0009(8) 0.0098(9) 0.0034(8)
C72 0.0359(12) 0.0279(11) 0.0194(11) -0.0024(9) 0.0019(9) 0.0039(10)
C82 0.0478(15) 0.0278(12) 0.0360(14) -0.0069(11) 0.0101(12) -0.0011(11)
C92 0.0618(19) 0.0458(16) 0.0306(14) 0.0012(12) -0.0106(14) 0.0071(14)
C102 0.0256(11) 0.0168(9) 0.0313(12) 0.0001(8) 0.0043(9) -0.0012(8)
C112 0.0296(12) 0.0284(11) 0.0282(12) -0.0032(9) 0.0051(9) -0.0021(9)
C122 0.0263(11) 0.0203(10) 0.0521(16) -0.0042(10) 0.0018(11) -0.0003(9)
C13 0.0262(11) 0.0171(9) 0.0288(12) 0.0011(8) 0.0114(9) -0.0031(8)
C23 0.0291(11) 0.0197(10) 0.0279(12) 0.0019(8) 0.0109(9) 0.0001(8)
C33 0.0443(14) 0.0197(10) 0.0375(14) 0.0062(10) 0.0140(11) 0.0016(10)
C43 0.0598(18) 0.0173(10) 0.0470(16) -0.0020(11) 0.0220(14) -0.0030(11)
C53 0.0533(16) 0.0247(11) 0.0422(15) -0.0107(11) 0.0187(13) -0.0143(11)
C63 0.0341(12) 0.0249(11) 0.0322(13) -0.0043(9) 0.0126(10) -0.0098(9)
C73 0.0284(11) 0.0223(10) 0.0291(12) 0.0035(9) 0.0020(9) 0.0012(9)
C83 0.0319(12) 0.0369(13) 0.0346(14) 0.0027(11) 0.0034(10) 0.0066(11)
C93 0.0391(15) 0.063(2) 0.0443(17) -0.0188(15) 0.0129(13) -0.0066(14)
C103 0.0383(14) 0.0367(13) 0.0348(14) -0.0079(11) 0.0046(11) -0.0149(11)
C113 0.067(2) 0.095(3) 0.0467(19) -0.0070(19) 0.0001(17) -0.053(2)
C123 0.0515(19) 0.089(3) 0.0413(18) 0.0137(18) 0.0091(15) -0.0044(18)
P1 0.0212(2) 0.0149(2) 0.0219(3) 0.0009(2) 0.0056(2) 0.00087(19)
C14 0.0219(10) 0.0175(9) 0.0249(11) 0.0016(8) 0.0040(8) 0.0022(8)
C24 0.0249(10) 0.0196(10) 0.0271(11) -0.0004(8) 0.0050(9) -0.0005(8)
C34 0.0318(12) 0.0272(11) 0.0275(12) -0.0019(9) 0.0026(10) -0.0002(9)
C44 0.0278(12) 0.0297(12) 0.0354(13) -0.0023(10) -0.0016(10) -0.0030(10)
C54 0.0210(10) 0.0324(12) 0.0390(14) 0.0017(10) 0.0045(10) -0.0026(9)
C64 0.0257(11) 0.0242(10) 0.0291(12) 0.0000(9) 0.0069(9) -0.0007(9)
C74 0.0279(11) 0.0167(9) 0.0247(11) 0.0019(8) 0.0088(9) 0.0031(8)
C84 0.0313(12) 0.0205(10) 0.0400(14) 0.0009(10) 0.0090(10) 0.0009(9)
C94 0.0415(14) 0.0190(10) 0.0519(17) -0.0012(11) 0.0160(12) -0.0023(10)
C104 0.0515(16) 0.0192(11) 0.0467(16) 0.0065(11) 0.0195(13) 0.0093(11)
C114 0.0437(15) 0.0280(12) 0.0355(14) 0.0064(10) 0.0054(11) 0.0149(11)
C124 0.0325(12) 0.0231(10) 0.0284(12) 0.0005(9) 0.0058(10) 0.0068(9)
C134 0.0240(10) 0.0199(9) 0.0225(10) -0.0014(8) 0.0057(8) 0.0020(8)
C144 0.0573(17) 0.0199(11) 0.0328(13) 0.0013(10) 0.0174(12) 0.0058(11)
C154 0.084(2) 0.0249(12) 0.0368(15) -0.0022(11) 0.0298(15) 0.0057(13)
C164 0.0495(16) 0.0323(12) 0.0253(12) 0.0029(10) 0.0146(11) 0.0060(11)
C174 0.0315(12) 0.0234(10) 0.0286(12) 0.0035(9) 0.0085(9) 0.0001(9)
C184 0.0293(11) 0.0198(10) 0.0281(12) -0.0002(9) 0.0088(9) 0.0010(8)
C15 0.077(8) 0.104(9) 0.097(10) -0.034(7) 0.021(8) -0.028(5)
C25 0.090(4) 0.120(3) 0.046(3) -0.041(3) 0.021(3) -0.042(3)
O1 0.090(4) 0.120(3) 0.046(3) -0.041(3) 0.021(3) -0.042(3)
C35 0.090(4) 0.120(3) 0.046(3) -0.041(3) 0.021(3) -0.042(3)
C45 0.077(8) 0.104(9) 0.097(10) -0.034(7) 0.021(8) -0.028(5)

loop_
_atom_type_symbol
_atom_type_description
_atom_type_scat_dispersion_real
_atom_type_scat_dispersion_imag
_atom_type_scat_source
C C 0.0033 0.0016 'International Tables Vol C Tables 4.2.6.8 and 6.1.1.4'
H H 0.0000 0.0000 'International Tables Vol C Tables 4.2.6.8 and 6.1.1.4'
N N 0.0061 0.0033 'International Tables Vol C Tables 4.2.6.8 and 6.1.1.4'
O O 0.0106 0.0060 'International Tables Vol C Tables 4.2.6.8 and 6.1.1.4'
P P 0.1023 0.0942 'International Tables Vol C Tables 4.2.6.8 and 6.1.1.4'
Co Co 0.3494 0.9721 'International Tables Vol C Tables 4.2.6.8 and 6.1.1.4'

loop_
_geom_angle_atom_site_label_1
_geom_angle_atom_site_label_2
_geom_angle_atom_site_label_3
_geom_angle
N21 Co1 N11 97.41(7)
N21 Co1 P1 142.81(6)
N11 Co1 P1 119.52(5)
C21 N11 C12 121.64(17)
C21 N11 Co1 121.84(14)
C12 N11 Co1 116.13(13)
C41 N21 C13 124.65(18)
C41 N21 Co1 124.04(14)
C13 N21 Co1 110.79(13)
C81 C11 C71 107.21(19)
C81 C11 C61 104.19(18)
C71 C11 C61 107.95(19)
C81 C11 C21 119.31(18)
C71 C11 C21 106.63(18)
C61 C11 C21 111.07(18)
N11 C21 C31 121.64(19)
N11 C21 C11 126.87(18)
C31 C21 C11 111.32(18)
C41 C31 C21 133.3(2)
C41 C31 H31A 113.3
C21 C31 H31A 113.3
N21 C41 C31 120.86(19)
N21 C41 C51 126.39(19)
C31 C41 C51 112.74(18)
C91 C51 C101 106.9(2)
C91 C51 C111 109.0(2)
C101 C51 C111 105.60(19)
C91 C51 C41 107.73(18)
C101 C51 C41 117.82(18)
C111 C51 C41 109.5(2)
C11 C61 H61A 109.5
C11 C61 H61B 109.5
H61A C61 H61B 109.5
C11 C61 H61C 109.5
H61A C61 H61C 109.5
H61B C61 H61C 109.5
C11 C71 H71A 109.5
C11 C71 H71B 109.5
H71A C71 H71B 109.5
C11 C71 H71C 109.5
H71A C71 H71C 109.5
H71B C71 H71C 109.5
C11 C81 H81A 109.5
C11 C81 H81B 109.5
H81A C81 H81B 109.5
C11 C81 H81C 109.5
H81A C81 H81C 109.5
H81B C81 H81C 109.5
C51 C91 H91A 109.5
C51 C91 H91B 109.5
H91A C91 H91B 109.5
C51 C91 H91C 109.5
H91A C91 H91C 109.5
H91B C91 H91C 109.5
C51 C101 H10A 109.5
C51 C101 H10B 109.5
H10A C101 H10B 109.5
C51 C101 H10C 109.5
H10A C101 H10C 109.5
H10B C101 H10C 109.5
C51 C111 H11A 109.5
C51 C111 H11B 109.5
H11A C111 H11B 109.5
C51 C111 H11C 109.5
H11A C111 H11C 109.5
H11B C111 H11C 109.5
C22 C12 C62 120.3(2)
C22 C12 N11 120.00(19)
C62 C12 N11 119.60(19)
C32 C22 C12 118.7(2)
C32 C22 C72 119.0(2)
C12 C22 C72 122.3(2)
C42 C32 C22 121.1(2)
C42 C32 H32A 119.4
C22 C32 H32A 119.4
C32 C42 C52 119.8(2)
C32 C42 H42A 120.1
C52 C42 H42A 120.1
C42 C52 C62 121.2(2)
C42 C52 H52A 119.4
C62 C52 H52A 119.4
C52 C62 C12 118.2(2)
C52 C62 C102 120.5(2)
C12 C62 C102 121.34(19)
C22 C72 C82 109.7(2)
C22 C72 C92 112.7(2)
C82 C72 C92 109.2(2)
C22 C72 H72A 108.4
C82 C72 H72A 108.4
C92 C72 H72A 108.4
C72 C82 H82A 109.5
C72 C82 H82B 109.5
H82A C82 H82B 109.5
C72 C82 H82C 109.5
H82A C82 H82C 109.5
H82B C82 H82C 109.5
C72 C92 H92A 109.5
C72 C92 H92B 109.5
H92A C92 H92B 109.5
C72 C92 H92C 109.5
H92A C92 H92C 109.5
H92B C92 H92C 109.5
C62 C102 C112 113.18(18)
C62 C102 C122 112.7(2)
C112 C102 C122 109.96(19)
C62 C102 H10D 106.9
C112 C102 H10D 106.9
C122 C102 H10D 106.9
C102 C112 H11D 109.5
C102 C112 H11E 109.5
H11D C112 H11E 109.5
C102 C112 H11F 109.5
H11D C112 H11F 109.5
H11E C112 H11F 109.5
C102 C122 H12A 109.5
C102 C122 H12B 109.5
H12A C122 H12B 109.5
C102 C122 H12C 109.5
H12A C122 H12C 109.5
H12B C122 H12C 109.5
C23 C13 C63 120.4(2)
C23 C13 N21 119.94(19)
C63 C13 N21 119.4(2)
C33 C23 C13 118.1(2)
C33 C23 C73 119.7(2)
C13 C23 C73 122.18(19)
C43 C33 C23 121.8(3)
C43 C33 H33A 119.1
C23 C33 H33A 119.1
C33 C43 C53 119.7(2)
C33 C43 H43A 120.2
C53 C43 H43A 120.2
C43 C53 C63 121.4(2)
C43 C53 H53A 119.3
C63 C53 H53A 119.3
C53 C63 C13 118.6(2)
C53 C63 C103 120.2(2)
C13 C63 C103 121.2(2)
C23 C73 C83 111.9(2)
C23 C73 C93 112.7(2)
C83 C73 C93 108.2(2)
C23 C73 H73A 107.9
C83 C73 H73A 107.9
C93 C73 H73A 107.9
C73 C83 H83A 109.5
C73 C83 H83B 109.5
H83A C83 H83B 109.5
C73 C83 H83C 109.5
H83A C83 H83C 109.5
H83B C83 H83C 109.5
C73 C93 H93A 109.5
C73 C93 H93B 109.5
H93A C93 H93B 109.5
C73 C93 H93C 109.5
H93A C93 H93C 109.5
H93B C93 H93C 109.5
C123 C103 C63 110.9(2)
C123 C103 C113 110.5(3)
C63 C103 C113 114.1(2)
C123 C103 H10E 107.0
C63 C103 H10E 107.0
C113 C103 H10E 107.0
C103 C113 H11G 109.5
C103 C113 H11H 109.5
H11G C113 H11H 109.5
C103 C113 H11I 109.5
H11G C113 H11I 109.5
H11H C113 H11I 109.5
C103 C123 H12D 109.5
C103 C123 H12E 109.5
H12D C123 H12E 109.5
C103 C123 H12F 109.5
H12D C123 H12F 109.5
H12E C123 H12F 109.5
C14 P1 C134 102.72(10)
C14 P1 C74 100.86(10)
C134 P1 C74 100.81(10)
C14 P1 Co1 116.36(7)
C134 P1 Co1 122.77(7)
C74 P1 Co1 110.21(7)
C64 C14 C24 118.7(2)
C64 C14 P1 123.92(18)
C24 C14 P1 117.27(16)
C34 C24 C14 120.9(2)
C34 C24 H24A 119.6
C14 C24 H24A 119.6
C24 C34 C44 120.1(2)
C24 C34 H34A 119.9
C44 C34 H34A 119.9
C54 C44 C34 119.8(2)
C54 C44 H44A 120.1
C34 C44 H44A 120.1
C44 C54 C64 120.3(2)
C44 C54 H54A 119.9
C64 C54 H54A 119.9
C14 C64 C54 120.2(2)
C14 C64 H64A 119.9
C54 C64 H64A 119.9
C84 C74 C124 118.9(2)
C84 C74 P1 117.99(17)
C124 C74 P1 123.06(17)
C94 C84 C74 120.6(2)
C94 C84 H84A 119.7
C74 C84 H84A 119.7
C104 C94 C84 120.0(2)
C104 C94 H94A 120.0
C84 C94 H94A 120.0
C114 C104 C94 120.0(2)
C114 C104 H10F 120.0
C94 C104 H10F 120.0
C104 C114 C124 120.5(2)
C104 C114 H11J 119.7
C124 C114 H11J 119.7
C114 C124 C74 120.0(2)
C114 C124 H12G 120.0
C74 C124 H12G 120.0
C144 C134 C184 118.2(2)
C144 C134 P1 122.92(17)
C184 C134 P1 118.66(16)
C154 C144 C134 120.5(2)
C154 C144 H14A 119.7
C134 C144 H14A 119.7
C164 C154 C144 120.3(2)
C164 C154 H15A 119.8
C144 C154 H15A 119.8
C174 C164 C154 119.7(2)
C174 C164 H16A 120.1
C154 C164 H16A 120.1
C164 C174 C184 120.3(2)
C164 C174 H17A 119.8
C184 C174 H17A 119.8
C174 C184 C134 120.8(2)
C174 C184 H18A 119.6
C134 C184 H18A 119.6
C25 C15 H15B 109.5
C25 C15 H15C 109.5
H15B C15 H15C 109.5
C25 C15 H15D 109.5
H15B C15 H15D 109.5
H15C C15 H15D 109.5
O1 C25 C15 102.0(9)
O1 C25 H25A 111.4
C15 C25 H25A 111.4
O1 C25 H25B 111.4
C15 C25 H25B 111.4
H25A C25 H25B 109.2
C35 O1 C25 106.3(7)
O1 C35 C45 100.9(9)
O1 C35 H35A 111.6
C45 C35 H35A 111.6
O1 C35 H35B 111.6
C45 C35 H35B 111.6
H35A C35 H35B 109.4
C35 C45 H45A 109.5
C35 C45 H45B 109.5
H45A C45 H45B 109.5
C35 C45 H45C 109.5
H45A C45 H45C 109.5
H45B C45 H45C 109.5

loop_
_geom_bond_atom_site_label_1
_geom_bond_atom_site_label_2
_geom_bond_distance
Co1 N21 1.9494(17)
Co1 N11 1.9981(17)
Co1 P1 2.2176(6)
N11 C21 1.339(3)
N11 C12 1.428(3)
N21 C41 1.334(3)
N21 C13 1.434(3)
C11 C81 1.539(3)
C11 C71 1.538(3)
C11 C61 1.544(3)
C11 C21 1.582(3)
C21 C31 1.409(3)
C31 C41 1.406(3)
C31 H31A 0.9500
C41 C51 1.570(3)
C51 C91 1.537(3)
C51 C101 1.538(3)
C51 C111 1.546(3)
C61 H61A 0.9800
C61 H61B 0.9800
C61 H61C 0.9800
C71 H71A 0.9800
C71 H71B 0.9800
C71 H71C 0.9800
C81 H81A 0.9800
C81 H81B 0.9800
C81 H81C 0.9800
C91 H91A 0.9800
C91 H91B 0.9800
C91 H91C 0.9800
C101 H10A 0.9800
C101 H10B 0.9800
C101 H10C 0.9800
C111 H11A 0.9800
C111 H11B 0.9800
C111 H11C 0.9800
C12 C22 1.407(3)
C12 C62 1.412(3)
C22 C32 1.394(3)
C22 C72 1.522(3)
C32 C42 1.379(4)
C32 H32A 0.9500
C42 C52 1.386(4)
C42 H42A 0.9500
C52 C62 1.395(3)
C52 H52A 0.9500
C62 C102 1.516(3)
C72 C82 1.526(3)
C72 C92 1.529(3)
C72 H72A 1.0000
C82 H82A 0.9800
C82 H82B 0.9800
C82 H82C 0.9800
C92 H92A 0.9800
C92 H92B 0.9800
C92 H92C 0.9800
C102 C112 1.524(3)
C102 C122 1.534(3)
C102 H10D 1.0000
C112 H11D 0.9800
C112 H11E 0.9800
C112 H11F 0.9800
C122 H12A 0.9800
C122 H12B 0.9800
C122 H12C 0.9800
C13 C23 1.409(3)
C13 C63 1.410(3)
C23 C33 1.397(3)
C23 C73 1.516(3)
C33 C43 1.371(4)
C33 H33A 0.9500
C43 C53 1.380(4)
C43 H43A 0.9500
C53 C63 1.392(3)
C53 H53A 0.9500
C63 C103 1.518(4)
C73 C83 1.525(3)
C73 C93 1.532(4)
C73 H73A 1.0000
C83 H83A 0.9800
C83 H83B 0.9800
C83 H83C 0.9800
C93 H93A 0.9800
C93 H93B 0.9800
C93 H93C 0.9800
C103 C123 1.499(4)
C103 C113 1.521(4)
C103 H10E 1.0000
C113 H11G 0.9800
C113 H11H 0.9800
C113 H11I 0.9800
C123 H12D 0.9800
C123 H12E 0.9800
C123 H12F 0.9800
P1 C14 1.833(2)
P1 C134 1.836(2)
P1 C74 1.839(2)
C14 C64 1.393(3)
C14 C24 1.396(3)
C24 C34 1.381(3)
C24 H24A 0.9500
C34 C44 1.383(3)
C34 H34A 0.9500
C44 C54 1.383(4)
C44 H44A 0.9500
C54 C64 1.393(3)
C54 H54A 0.9500
C64 H64A 0.9500
C74 C84 1.390(3)
C74 C124 1.391(3)
C84 C94 1.386(3)
C84 H84A 0.9500
C94 C104 1.380(4)
C94 H94A 0.9500
C104 C114 1.373(4)
C104 H10F 0.9500
C114 C124 1.389(3)
C114 H11J 0.9500
C124 H12G 0.9500
C134 C144 1.389(3)
C134 C184 1.397(3)
C144 C154 1.385(4)
C144 H14A 0.9500
C154 C164 1.379(4)
C154 H15A 0.9500
C164 C174 1.374(3)
C164 H16A 0.9500
C174 C184 1.377(3)
C174 H17A 0.9500
C184 H18A 0.9500
C15 C25 1.517(8)
C15 H15B 0.9800
C15 H15C 0.9800
C15 H15D 0.9800
C25 O1 1.448(7)
C25 H25A 0.9900
C25 H25B 0.9900
O1 C35 1.446(8)
C35 C45 1.504(8)
C35 H35A 0.9900
C35 H35B 0.9900
C45 H45A 0.9800
C45 H45B 0.9800
C45 H45C 0.9800

loop_
_geom_torsion_atom_site_label_1
_geom_torsion_atom_site_label_2
_geom_torsion_atom_site_label_3
_geom_torsion_atom_site_label_4
_geom_torsion
N21 Co1 N11 C21 -4.47(17)
P1 Co1 N11 C21 171.00(14)
N21 Co1 N11 C12 168.46(15)
P1 Co1 N11 C12 -16.07(16)
N11 Co1 N21 C41 6.10(19)
P1 Co1 N21 C41 -167.36(13)
N11 Co1 N21 C13 -165.90(14)
P1 Co1 N21 C13 20.6(2)
C12 N11 C21 C31 -174.5(2)
Co1 N11 C21 C31 -2.0(3)
C12 N11 C21 C11 0.3(3)
Co1 N11 C21 C11 172.86(15)
C81 C11 C21 N11 10.4(3)
C71 C11 C21 N11 -111.0(2)
C61 C11 C21 N11 131.6(2)
C81 C11 C21 C31 -174.3(2)
C71 C11 C21 C31 64.2(2)
C61 C11 C21 C31 -53.2(2)
N11 C21 C31 C41 10.7(4)
C11 C21 C31 C41 -164.9(2)
C13 N21 C41 C31 169.7(2)
Co1 N21 C41 C31 -1.2(3)
C13 N21 C41 C51 -11.5(3)
Co1 N21 C41 C51 177.60(16)
C21 C31 C41 N21 -8.9(4)
C21 C31 C41 C51 172.1(2)
N21 C41 C51 C91 -117.1(2)
C31 C41 C51 C91 61.8(3)
N21 C41 C51 C101 3.8(3)
C31 C41 C51 C101 -177.3(2)
N21 C41 C51 C111 124.5(2)
C31 C41 C51 C111 -56.6(3)
C21 N11 C12 C22 85.4(3)
Co1 N11 C12 C22 -87.5(2)
C21 N11 C12 C62 -97.8(2)
Co1 N11 C12 C62 89.2(2)
C62 C12 C22 C32 8.2(3)
N11 C12 C22 C32 -175.0(2)
C62 C12 C22 C72 -171.2(2)
N11 C12 C22 C72 5.6(3)
C12 C22 C32 C42 -1.7(4)
C72 C22 C32 C42 177.7(2)
C22 C32 C42 C52 -4.1(4)
C32 C42 C52 C62 3.5(4)
C42 C52 C62 C12 3.0(3)
C42 C52 C62 C102 -175.9(2)
C22 C12 C62 C52 -8.8(3)
N11 C12 C62 C52 174.42(19)
C22 C12 C62 C102 170.01(19)
N11 C12 C62 C102 -6.8(3)
C32 C22 C72 C82 -73.1(3)
C12 C22 C72 C82 106.3(2)
C32 C22 C72 C92 48.8(3)
C12 C22 C72 C92 -131.8(2)
C52 C62 C102 C112 -95.5(2)
C12 C62 C102 C112 85.7(2)
C52 C62 C102 C122 30.0(3)
C12 C62 C102 C122 -148.74(19)
C41 N21 C13 C23 105.8(3)
Co1 N21 C13 C23 -82.2(2)
C41 N21 C13 C63 -79.5(3)
Co1 N21 C13 C63 92.4(2)
C63 C13 C23 C33 2.7(3)
N21 C13 C23 C33 177.2(2)
C63 C13 C23 C73 -178.8(2)
N21 C13 C23 C73 -4.2(3)
C13 C23 C33 C43 -1.5(4)
C73 C23 C33 C43 179.9(2)
C23 C33 C43 C53 -0.4(4)
C33 C43 C53 C63 1.3(4)
C43 C53 C63 C13 -0.2(4)
C43 C53 C63 C103 179.0(2)
C23 C13 C63 C53 -1.8(3)
N21 C13 C63 C53 -176.4(2)
C23 C13 C63 C103 179.0(2)
N21 C13 C63 C103 4.4(3)
C33 C23 C73 C83 -48.5(3)
C13 C23 C73 C83 133.0(2)
C33 C23 C73 C93 73.8(3)
C13 C23 C73 C93 -104.7(3)
C53 C63 C103 C123 88.9(3)
C13 C63 C103 C123 -91.9(3)
C53 C63 C103 C113 -36.7(4)
C13 C63 C103 C113 142.5(3)
N21 Co1 P1 C14 98.05(12)
N11 Co1 P1 C14 -74.50(10)
N21 Co1 P1 C134 -134.28(12)
N11 Co1 P1 C134 53.17(10)
N21 Co1 P1 C74 -15.94(12)
N11 Co1 P1 C74 171.50(10)
C134 P1 C14 C64 17.1(2)
C74 P1 C14 C64 -86.7(2)
Co1 P1 C14 C64 154.11(16)
C134 P1 C14 C24 -167.11(16)
C74 P1 C14 C24 89.06(18)
Co1 P1 C14 C24 -30.13(19)
C64 C14 C24 C34 1.3(3)
P1 C14 C24 C34 -174.70(17)
C14 C24 C34 C44 -1.8(3)
C24 C34 C44 C54 0.7(4)
C34 C44 C54 C64 0.8(4)
C24 C14 C64 C54 0.2(3)
P1 C14 C64 C54 175.93(18)
C44 C54 C64 C14 -1.3(4)
C14 P1 C74 C84 -165.88(18)
C134 P1 C74 C84 88.8(2)
Co1 P1 C74 C84 -42.3(2)
C14 P1 C74 C124 15.6(2)
C134 P1 C74 C124 -89.8(2)
Co1 P1 C74 C124 139.14(18)
C124 C74 C84 C94 0.6(4)
P1 C74 C84 C94 -178.0(2)
C74 C84 C94 C104 -1.5(4)
C84 C94 C104 C114 1.1(4)
C94 C104 C114 C124 0.1(4)
C104 C114 C124 C74 -0.9(4)
C84 C74 C124 C114 0.6(3)
P1 C74 C124 C114 179.07(19)
C14 P1 C134 C144 -118.5(2)
C74 P1 C134 C144 -14.6(2)
Co1 P1 C134 C144 108.1(2)
C14 P1 C134 C184 66.3(2)
C74 P1 C134 C184 170.21(18)
Co1 P1 C134 C184 -67.0(2)
C184 C134 C144 C154 0.7(4)
P1 C134 C144 C154 -174.5(2)
C134 C144 C154 C164 -1.2(5)
C144 C154 C164 C174 0.7(5)
C154 C164 C174 C184 0.2(4)
C164 C174 C184 C134 -0.7(4)
C144 C134 C184 C174 0.3(4)
P1 C134 C184 C174 175.64(18)
C15 C25 O1 C35 174.4(13)
C25 O1 C35 C45 169.8(13)
